data_7127768
loop_
_publ_author_name
'Wang, Sisi'
'Wang, Zhaoli'
'Gao, Hu'
'Jiang, Liang'
'Liu, Hui'
'Wu, Fan'
'Zhao, Yue'
'Chan, Kin Shing'
'Shen, Zhen'

_publ_section_title
;
 Highly regioselective palladium-catalyzed domino reaction for
 post-functionalization of BODIPY.
;
_journal_issue 14
_journal_name_full 'Chemical communications (Cambridge, England)'
_journal_page_first 1758
_journal_page_last 1761
_journal_paper_doi 10.1039/d0cc08163a
_journal_volume 57
_journal_year 2021
_chemical_formula_sum 'C50 H43 B F2 N2'
_chemical_formula_weight 720.67
_chemical_name_systematic 2d
_space_group_crystal_system monoclinic
_space_group_IT_number 14
_space_group_name_Hall '-P 2ybc'
_space_group_name_H-M_alt 'P 1 21/c 1'
_atom_sites_solution_hydrogens geom
_audit_creation_method SHELXL-2018/3
_audit_update_record
;
2019-01-04 deposited with the CCDC.	2021-01-02 downloaded from the CCDC.
;
_cell_angle_alpha 90
_cell_angle_beta 103.515(6)
_cell_angle_gamma 90
_cell_formula_units_Z 4
_cell_length_a 12.6316(7)
_cell_length_b 21.8885(14)
_cell_length_c 14.3585(8)
_cell_measurement_reflns_used 5469
_cell_measurement_temperature 173(2)
_cell_measurement_theta_max 25.25
_cell_measurement_theta_min 2.36
_cell_volume 3860.0(4)
_computing_structure_refinement 'SHELXL-2018/3 (Sheldrick, 2018)'
_computing_structure_solution 'SHELXT 2014/5 (Sheldrick, 2014)'
_diffrn_ambient_temperature 173(2)
_diffrn_measured_fraction_theta_full 0.964
_diffrn_measured_fraction_theta_max 0.964
_diffrn_measurement_device_type 'Bruker APEX-II CCD'
_diffrn_measurement_method '\f and \w scans'
_diffrn_radiation_type MoK\a
_diffrn_radiation_wavelength 0.71073
_diffrn_reflns_av_R_equivalents 0.0421
_diffrn_reflns_av_unetI/netI 0.0547
_diffrn_reflns_Laue_measured_fraction_full 0.964
_diffrn_reflns_Laue_measured_fraction_max 0.964
_diffrn_reflns_limit_h_max 15
_diffrn_reflns_limit_h_min -14
_diffrn_reflns_limit_k_max 20
_diffrn_reflns_limit_k_min -26
_diffrn_reflns_limit_l_max 13
_diffrn_reflns_limit_l_min -17
_diffrn_reflns_number 15659
_diffrn_reflns_point_group_measured_fraction_full 0.964
_diffrn_reflns_point_group_measured_fraction_max 0.964
_diffrn_reflns_theta_full 25.009
_diffrn_reflns_theta_max 25.009
_diffrn_reflns_theta_min 2.148
_exptl_absorpt_coefficient_mu 0.078
_exptl_crystal_density_diffrn 1.240
_exptl_crystal_description block
_exptl_crystal_F_000 1520
_exptl_crystal_size_max 0.220
_exptl_crystal_size_mid 0.190
_exptl_crystal_size_min 0.160
_refine_diff_density_max 0.357
_refine_diff_density_min -0.299
_refine_diff_density_rms 0.066
_refine_ls_extinction_method none
_refine_ls_goodness_of_fit_ref 1.069
_refine_ls_hydrogen_treatment constr
_refine_ls_matrix_type full
_refine_ls_number_parameters 503
_refine_ls_number_reflns 6543
_refine_ls_number_restraints 0
_refine_ls_restrained_S_all 1.069
_refine_ls_R_factor_all 0.1176
_refine_ls_R_factor_gt 0.0860
_refine_ls_shift/su_max 0.015
_refine_ls_shift/su_mean 0.000
_refine_ls_structure_factor_coef Fsqd
_refine_ls_weighting_details 'w=1/[\s^2^(Fo^2^)+(0.0101P)^2^+15.4354P] where P=(Fo^2^+2Fc^2^)/3'
_refine_ls_weighting_scheme calc
_refine_ls_wR_factor_gt 0.1633
_refine_ls_wR_factor_ref 0.1849
_reflns_Friedel_coverage 0.000
_reflns_number_gt 5067
_reflns_number_total 6543
_reflns_threshold_expression 'I > 2\s(I)'
_cod_data_source_file d0cc08163a2.cif
_cod_data_source_block 20180919SZ_WSS_0m_a
_cod_depositor_comments 'Adding full bibliography for 7127767--7127769.cif.'
_cod_original_sg_symbol_H-M 'P 21/c'
_cod_database_code 7127768
_shelx_shelxl_version_number 2018/3
_shelx_space_group_comment
;
The symmetry employed for this shelxl refinement is uniquely defined
by the following loop, which should always be used as a source of
symmetry information in preference to the above space-group names.
They are only intended as comments.
;
_shelx_estimated_absorpt_t_min 0.983
_shelx_estimated_absorpt_t_max 0.988

loop_
_space_group_symop_operation_xyz
'x, y, z'
'-x, y+1/2, -z+1/2'
'-x, -y, -z'
'x, -y-1/2, z-1/2'

loop_
_atom_site_label
_atom_site_type_symbol
_atom_site_fract_x
_atom_site_fract_y
_atom_site_fract_z
_atom_site_U_iso_or_equiv
_atom_site_adp_type
_atom_site_occupancy
_atom_site_site_symmetry_order
_atom_site_calc_flag
_atom_site_refinement_flags_posn
_atom_site_refinement_flags_adp
_atom_site_refinement_flags_occupancy
_atom_site_disorder_assembly
_atom_site_disorder_group
B1 B 0.0562(4) 0.1130(2) -0.0244(3) 0.0253(10) Uani 1 1 d . . . . .
C1 C 0.4553(3) 0.0730(2) 0.1067(3) 0.0349(11) Uani 1 1 d . . . . .
H1A H 0.524214 0.050419 0.118259 0.052 Uiso 1 1 calc R U . . .
H1B H 0.414521 0.066203 0.040573 0.052 Uiso 1 1 calc R U . . .
H1C H 0.412285 0.058565 0.150942 0.052 Uiso 1 1 calc R U . . .
C2 C 0.4784(3) 0.14018(19) 0.1225(3) 0.0257(9) Uani 1 1 d . . . . .
C3 C 0.5839(3) 0.1597(2) 0.1629(3) 0.0301(10) Uani 1 1 d . . . . .
H3 H 0.639736 0.129971 0.180862 0.036 Uiso 1 1 calc R U . . .
C4 C 0.6103(3) 0.2205(2) 0.1777(3) 0.0310(10) Uani 1 1 d . . . . .
C5 C 0.5289(3) 0.2635(2) 0.1491(3) 0.0292(10) Uani 1 1 d . . . . .
H5 H 0.546661 0.305629 0.157755 0.035 Uiso 1 1 calc R U . . .
C6 C 0.4217(3) 0.24698(19) 0.1079(3) 0.0239(9) Uani 1 1 d . . . . .
C7 C 0.3961(3) 0.18462(18) 0.0958(3) 0.0223(9) Uani 1 1 d . . . . .
C8 C 0.3358(3) 0.2960(2) 0.0795(3) 0.0328(10) Uani 1 1 d . . . . .
H8A H 0.322513 0.303392 0.010402 0.049 Uiso 1 1 calc R U . . .
H8B H 0.361095 0.333775 0.114187 0.049 Uiso 1 1 calc R U . . .
H8C H 0.268190 0.282512 0.095410 0.049 Uiso 1 1 calc R U . . .
C9 C 0.7250(4) 0.2398(3) 0.2264(4) 0.0482(13) Uani 1 1 d . . . . .
H9A H 0.729431 0.284492 0.228107 0.072 Uiso 1 1 calc R U . . .
H9B H 0.776066 0.223592 0.190662 0.072 Uiso 1 1 calc R U . . .
H9C H 0.743630 0.223785 0.291940 0.072 Uiso 1 1 calc R U . . .
C10 C 0.2813(3) 0.16397(18) 0.0555(3) 0.0235(9) Uani 1 1 d . . . . .
C11 C 0.2353(3) 0.16860(18) -0.0421(3) 0.0229(9) Uani 1 1 d . . . . .
C12 C 0.2728(3) 0.19464(18) -0.1181(3) 0.0244(9) Uani 1 1 d . . . . .
H12 H 0.342525 0.212297 -0.113766 0.029 Uiso 1 1 calc R U . . .
C13 C 0.1914(3) 0.1900(2) -0.1988(3) 0.0297(10) Uani 1 1 d . . . . .
H13 H 0.193232 0.204661 -0.260699 0.036 Uiso 1 1 calc R U . . .
C14 C 0.1046(3) 0.15961(19) -0.1738(3) 0.0271(9) Uani 1 1 d . . . . .
H14 H 0.037751 0.149450 -0.217030 0.032 Uiso 1 1 calc R U . . .
C15 C 0.2238(3) 0.13757(18) 0.1167(3) 0.0220(8) Uani 1 1 d . . . . .
C16 C 0.2518(3) 0.12899(18) 0.2169(3) 0.0221(8) Uani 1 1 d . . . . .
H16 H 0.316886 0.142477 0.259574 0.027 Uiso 1 1 calc R U . . .
C17 C 0.1679(3) 0.09756(18) 0.2418(3) 0.0213(8) Uani 1 1 d . . . . .
C18 C 0.0894(3) 0.08735(18) 0.1566(3) 0.0238(9) Uani 1 1 d . . . . .
H18 H 0.022966 0.065973 0.152278 0.029 Uiso 1 1 calc R U . . .
C19 C 0.1641(3) 0.07557(18) 0.3402(3) 0.0211(8) Uani 1 1 d . . . . .
C20 C 0.1173(3) 0.11321(18) 0.4007(3) 0.0201(8) Uani 1 1 d . . . . .
C21 C 0.0662(3) 0.16951(19) 0.3693(3) 0.0239(9) Uani 1 1 d . . . . .
H21 H 0.063311 0.182955 0.305878 0.029 Uiso 1 1 calc R U . . .
C22 C 0.0210(3) 0.20500(19) 0.4280(3) 0.0270(9) Uani 1 1 d . . . . .
H22 H -0.011172 0.243033 0.405330 0.032 Uiso 1 1 calc R U . . .
C23 C 0.0215(3) 0.18576(18) 0.5226(3) 0.0223(8) Uani 1 1 d . . . . .
C24 C 0.0688(3) 0.13103(18) 0.5533(3) 0.0227(9) Uani 1 1 d . . . . .
H24 H 0.067939 0.117421 0.615984 0.027 Uiso 1 1 calc R U . . .
C25 C 0.1191(3) 0.09377(17) 0.4956(3) 0.0197(8) Uani 1 1 d . . . . .
C26 C 0.1710(3) 0.03734(18) 0.5296(3) 0.0202(8) Uani 1 1 d . . . . .
C27 C 0.2158(3) 0.00114(17) 0.4690(3) 0.0199(8) Uani 1 1 d . . . . .
C28 C 0.2115(3) 0.02061(18) 0.3728(3) 0.0199(8) Uani 1 1 d . . . . .
C29 C 0.2656(3) -0.01764(18) 0.3105(3) 0.0222(8) Uani 1 1 d . . . . .
C30 C 0.3792(3) -0.02380(19) 0.3348(3) 0.0270(9) Uani 1 1 d . . . . .
H30 H 0.420526 -0.005044 0.391356 0.032 Uiso 1 1 calc R U . . .
C31 C 0.4313(3) -0.05706(19) 0.2768(3) 0.0288(10) Uani 1 1 d . . . . .
H31 H 0.508302 -0.060956 0.294565 0.035 Uiso 1 1 calc R U . . .
C32 C 0.3740(4) -0.0848(2) 0.1937(3) 0.0294(10) Uani 1 1 d . . . . .
C33 C 0.2603(3) -0.07959(19) 0.1712(3) 0.0293(10) Uani 1 1 d . . . . .
H33 H 0.218695 -0.099483 0.115826 0.035 Uiso 1 1 calc R U . . .
C34 C 0.2077(3) -0.04588(19) 0.2284(3) 0.0266(9) Uani 1 1 d . . . . .
H34 H 0.130692 -0.042139 0.210951 0.032 Uiso 1 1 calc R U . . .
C35 C 0.4333(4) -0.1196(2) 0.1303(4) 0.0473(13) Uani 1 1 d . . . . .
H35A H 0.472582 -0.090851 0.098389 0.071 Uiso 1 1 calc R U . . .
H35B H 0.380504 -0.142555 0.082034 0.071 Uiso 1 1 calc R U . . .
H35C H 0.485090 -0.148088 0.169477 0.071 Uiso 1 1 calc R U . . .
C36 C -0.0266(4) 0.2272(2) 0.5856(3) 0.0319(10) Uani 1 1 d . . . . .
H36A H -0.046212 0.203079 0.636647 0.048 Uiso 1 1 calc R U . . .
H36B H -0.091920 0.247015 0.547200 0.048 Uiso 1 1 calc R U . . .
H36C H 0.026856 0.258360 0.614060 0.048 Uiso 1 1 calc R U . . .
C37 C 0.1342(3) -0.03831(19) 0.6504(3) 0.0241(9) Uani 1 1 d . . . . .
H37 H 0.093232 -0.062155 0.599294 0.029 Uiso 1 1 calc R U . . .
C38 C 0.1482(3) -0.0587(2) 0.7441(3) 0.0277(9) Uani 1 1 d . . . . .
H38 H 0.116561 -0.096496 0.755760 0.033 Uiso 1 1 calc R U . . .
C39 C 0.2071(3) -0.02551(19) 0.8208(3) 0.0252(9) Uani 1 1 d . . . . .
C40 C 0.2519(3) 0.02940(19) 0.8012(3) 0.0279(9) Uani 1 1 d . . . . .
H40 H 0.292548 0.053273 0.852436 0.034 Uiso 1 1 calc R U . . .
C41 C 0.2381(3) 0.05018(18) 0.7073(3) 0.0241(9) Uani 1 1 d . . . . .
H41 H 0.269460 0.088043 0.695694 0.029 Uiso 1 1 calc R U . . .
C42 C 0.1795(3) 0.01660(18) 0.6308(3) 0.0206(8) Uani 1 1 d . . . . .
C43 C 0.2225(4) -0.0477(2) 0.9226(3) 0.0336(10) Uani 1 1 d . . . . .
H43A H 0.298209 -0.041106 0.957176 0.050 Uiso 1 1 calc R U . . .
H43B H 0.205323 -0.091344 0.922434 0.050 Uiso 1 1 calc R U . . .
H43C H 0.173896 -0.024972 0.954214 0.050 Uiso 1 1 calc R U . . .
C44 C 0.2763(3) -0.05558(18) 0.5051(3) 0.0207(8) Uani 1 1 d . . . . .
C45 C 0.3703(3) -0.0521(2) 0.5778(3) 0.0266(9) Uani 1 1 d . . . . .
H45 H 0.392675 -0.013694 0.606567 0.032 Uiso 1 1 calc R U . . .
C46 C 0.4319(4) -0.1034(2) 0.6090(3) 0.0325(10) Uani 1 1 d . . . . .
H46 H 0.496206 -0.099555 0.658465 0.039 Uiso 1 1 calc R U . . .
C47 C 0.4019(4) -0.1604(2) 0.5696(3) 0.0314(10) Uani 1 1 d . . . . .
C48 C 0.3063(4) -0.16406(19) 0.4983(3) 0.0327(10) Uani 1 1 d . . . . .
H48 H 0.282802 -0.202723 0.471144 0.039 Uiso 1 1 calc R U . . .
C49 C 0.2448(3) -0.11271(19) 0.4660(3) 0.0281(9) Uani 1 1 d . . . . .
H49 H 0.180264 -0.116529 0.416716 0.034 Uiso 1 1 calc R U . . .
C50 C 0.4714(5) -0.2153(2) 0.6018(4) 0.0554(15) Uani 1 1 d . . . . .
H50A H 0.428679 -0.252453 0.582198 0.083 Uiso 1 1 calc R U . . .
H50B H 0.497016 -0.214666 0.671661 0.083 Uiso 1 1 calc R U . . .
H50C H 0.534144 -0.214788 0.572460 0.083 Uiso 1 1 calc R U . . .
F1 F 0.0340(2) 0.05476(11) -0.05940(16) 0.0340(6) Uani 1 1 d . . . . .
F2 F -0.04046(17) 0.14488(11) -0.03163(16) 0.0309(6) Uani 1 1 d . . . . .
N1 N 0.1211(3) 0.11197(15) 0.0819(2) 0.0234(7) Uani 1 1 d . . . . .
N2 N 0.1294(3) 0.14699(15) -0.0802(2) 0.0234(7) Uani 1 1 d . . . . .

loop_
_atom_site_aniso_label
_atom_site_aniso_U_11
_atom_site_aniso_U_22
_atom_site_aniso_U_33
_atom_site_aniso_U_23
_atom_site_aniso_U_13
_atom_site_aniso_U_12
B1 0.033(2) 0.024(2) 0.021(2) 0.0002(19) 0.009(2) -0.006(2)
C1 0.029(2) 0.034(3) 0.044(3) 0.007(2) 0.012(2) 0.0029(19)
C2 0.030(2) 0.030(2) 0.020(2) 0.0043(17) 0.0123(17) 0.0008(18)
C3 0.021(2) 0.040(3) 0.033(2) 0.008(2) 0.0122(18) 0.0075(19)
C4 0.025(2) 0.048(3) 0.022(2) 0.001(2) 0.0096(18) -0.006(2)
C5 0.036(2) 0.034(2) 0.021(2) -0.0043(18) 0.0137(18) -0.0100(19)
C6 0.027(2) 0.032(2) 0.015(2) -0.0021(17) 0.0109(17) -0.0011(18)
C7 0.023(2) 0.030(2) 0.016(2) 0.0018(17) 0.0106(16) -0.0029(17)
C8 0.036(2) 0.033(2) 0.034(3) -0.005(2) 0.017(2) 0.0039(19)
C9 0.032(3) 0.066(4) 0.046(3) 0.006(3) 0.007(2) -0.011(2)
C10 0.023(2) 0.025(2) 0.026(2) -0.0022(17) 0.0128(17) -0.0001(17)
C11 0.025(2) 0.024(2) 0.024(2) -0.0013(17) 0.0148(17) -0.0013(16)
C12 0.029(2) 0.024(2) 0.024(2) 0.0027(17) 0.0154(18) -0.0021(17)
C13 0.041(2) 0.036(2) 0.016(2) 0.0059(18) 0.0152(19) 0.001(2)
C14 0.031(2) 0.035(2) 0.017(2) 0.0006(18) 0.0083(17) -0.0006(18)
C15 0.0180(19) 0.028(2) 0.022(2) 0.0016(17) 0.0086(16) 0.0000(16)
C16 0.0202(19) 0.029(2) 0.018(2) 0.0001(17) 0.0068(16) -0.0015(16)
C17 0.025(2) 0.024(2) 0.018(2) 0.0015(16) 0.0121(16) 0.0034(16)
C18 0.025(2) 0.028(2) 0.023(2) 0.0038(17) 0.0138(17) -0.0003(17)
C19 0.0159(18) 0.031(2) 0.017(2) 0.0010(17) 0.0066(15) -0.0022(16)
C20 0.0160(18) 0.027(2) 0.018(2) 0.0021(16) 0.0056(15) -0.0015(16)
C21 0.026(2) 0.031(2) 0.016(2) 0.0034(17) 0.0084(16) -0.0045(17)
C22 0.029(2) 0.027(2) 0.027(2) 0.0015(18) 0.0119(18) 0.0044(18)
C23 0.023(2) 0.026(2) 0.019(2) -0.0016(17) 0.0079(16) 0.0011(17)
C24 0.026(2) 0.028(2) 0.017(2) 0.0014(17) 0.0118(17) -0.0026(17)
C25 0.0180(18) 0.024(2) 0.018(2) -0.0019(16) 0.0056(15) -0.0031(15)
C26 0.0166(18) 0.029(2) 0.0166(19) -0.0002(16) 0.0077(15) 0.0006(16)
C27 0.0179(18) 0.024(2) 0.020(2) -0.0016(16) 0.0085(15) -0.0041(15)
C28 0.0157(18) 0.029(2) 0.0156(19) -0.0019(16) 0.0058(15) -0.0020(16)
C29 0.027(2) 0.026(2) 0.018(2) 0.0046(16) 0.0119(16) 0.0017(17)
C30 0.029(2) 0.029(2) 0.027(2) -0.0034(18) 0.0151(18) -0.0017(18)
C31 0.028(2) 0.035(2) 0.027(2) -0.0017(19) 0.0129(18) 0.0001(18)
C32 0.040(2) 0.031(2) 0.021(2) 0.0048(18) 0.0146(19) 0.0076(19)
C33 0.040(2) 0.029(2) 0.020(2) -0.0011(18) 0.0091(19) -0.0032(19)
C34 0.026(2) 0.035(2) 0.020(2) 0.0036(18) 0.0075(17) -0.0004(18)
C35 0.063(3) 0.046(3) 0.038(3) -0.010(2) 0.020(3) 0.019(3)
C36 0.039(2) 0.033(2) 0.028(2) 0.0037(19) 0.015(2) 0.006(2)
C37 0.0218(19) 0.033(2) 0.021(2) -0.0026(18) 0.0114(17) -0.0024(17)
C38 0.028(2) 0.032(2) 0.029(2) 0.0072(19) 0.0176(18) 0.0009(18)
C39 0.026(2) 0.037(2) 0.016(2) 0.0037(18) 0.0112(17) 0.0064(18)
C40 0.032(2) 0.033(2) 0.019(2) -0.0037(18) 0.0072(18) 0.0028(19)
C41 0.028(2) 0.024(2) 0.023(2) 0.0033(17) 0.0121(17) -0.0009(17)
C42 0.0195(19) 0.026(2) 0.019(2) 0.0020(17) 0.0120(16) 0.0036(16)
C43 0.037(2) 0.048(3) 0.020(2) 0.007(2) 0.0143(19) 0.008(2)
C44 0.0212(19) 0.026(2) 0.019(2) 0.0003(16) 0.0138(16) -0.0001(16)
C45 0.028(2) 0.031(2) 0.023(2) 0.0000(18) 0.0099(18) 0.0018(18)
C46 0.033(2) 0.039(3) 0.025(2) 0.005(2) 0.0064(19) 0.012(2)
C47 0.043(3) 0.032(2) 0.024(2) 0.0034(19) 0.016(2) 0.009(2)
C48 0.051(3) 0.022(2) 0.031(2) -0.0044(18) 0.021(2) 0.000(2)
C49 0.033(2) 0.027(2) 0.026(2) 0.0020(18) 0.0112(19) -0.0002(18)
C50 0.081(4) 0.045(3) 0.043(3) 0.004(2) 0.019(3) 0.032(3)
F1 0.0430(14) 0.0347(14) 0.0244(13) -0.0013(11) 0.0080(11) -0.0115(11)
F2 0.0224(12) 0.0440(15) 0.0273(13) 0.0038(11) 0.0081(10) 0.0013(10)
N1 0.0239(17) 0.0288(19) 0.0202(17) 0.0007(14) 0.0104(14) -0.0019(14)
N2 0.0244(17) 0.0324(19) 0.0160(17) -0.0011(14) 0.0096(14) 0.0015(15)

loop_
_atom_type_symbol
_atom_type_description
_atom_type_scat_dispersion_real
_atom_type_scat_dispersion_imag
_atom_type_scat_source
C C 0.0033 0.0016 'International Tables Vol C Tables 4.2.6.8 and 6.1.1.4'
H H 0.0000 0.0000 'International Tables Vol C Tables 4.2.6.8 and 6.1.1.4'
B B 0.0013 0.0007 'International Tables Vol C Tables 4.2.6.8 and 6.1.1.4'
F F 0.0171 0.0103 'International Tables Vol C Tables 4.2.6.8 and 6.1.1.4'
N N 0.0061 0.0033 'International Tables Vol C Tables 4.2.6.8 and 6.1.1.4'

loop_
_geom_angle_atom_site_label_1
_geom_angle_atom_site_label_2
_geom_angle_atom_site_label_3
_geom_angle
_geom_angle_site_symmetry_1
_geom_angle_site_symmetry_3
_geom_angle_publ_flag
F1 B1 F2 109.7(4) . . ?
F1 B1 N2 110.6(3) . . ?
F2 B1 N2 109.9(3) . . ?
F1 B1 N1 111.2(3) . . ?
F2 B1 N1 109.5(3) . . ?
N2 B1 N1 105.8(3) . . ?
C2 C1 H1A 109.5 . . ?
C2 C1 H1B 109.5 . . ?
H1A C1 H1B 109.5 . . ?
C2 C1 H1C 109.5 . . ?
H1A C1 H1C 109.5 . . ?
H1B C1 H1C 109.5 . . ?
C3 C2 C7 118.4(4) . . ?
C3 C2 C1 119.7(4) . . ?
C7 C2 C1 121.9(4) . . ?
C4 C3 C2 122.4(4) . . ?
C4 C3 H3 118.8 . . ?
C2 C3 H3 118.8 . . ?
C3 C4 C5 118.4(4) . . ?
C3 C4 C9 120.8(4) . . ?
C5 C4 C9 120.8(4) . . ?
C4 C5 C6 122.0(4) . . ?
C4 C5 H5 119.0 . . ?
C6 C5 H5 119.0 . . ?
C5 C6 C7 118.6(4) . . ?
C5 C6 C8 119.7(4) . . ?
C7 C6 C8 121.7(4) . . ?
C6 C7 C2 120.2(4) . . ?
C6 C7 C10 121.0(4) . . ?
C2 C7 C10 118.8(4) . . ?
C6 C8 H8A 109.5 . . ?
C6 C8 H8B 109.5 . . ?
H8A C8 H8B 109.5 . . ?
C6 C8 H8C 109.5 . . ?
H8A C8 H8C 109.5 . . ?
H8B C8 H8C 109.5 . . ?
C4 C9 H9A 109.5 . . ?
C4 C9 H9B 109.5 . . ?
H9A C9 H9B 109.5 . . ?
C4 C9 H9C 109.5 . . ?
H9A C9 H9C 109.5 . . ?
H9B C9 H9C 109.5 . . ?
C15 C10 C11 120.7(4) . . ?
C15 C10 C7 118.8(3) . . ?
C11 C10 C7 120.4(3) . . ?
C10 C11 N2 120.3(3) . . ?
C10 C11 C12 132.3(4) . . ?
N2 C11 C12 107.3(3) . . ?
C13 C12 C11 107.8(4) . . ?
C13 C12 H12 126.1 . . ?
C11 C12 H12 126.1 . . ?
C12 C13 C14 107.3(3) . . ?
C12 C13 H13 126.3 . . ?
C14 C13 H13 126.3 . . ?
N2 C14 C13 110.0(4) . . ?
N2 C14 H14 125.0 . . ?
C13 C14 H14 125.0 . . ?
C10 C15 N1 121.4(3) . . ?
C10 C15 C16 131.0(4) . . ?
N1 C15 C16 107.6(3) . . ?
C17 C16 C15 107.8(3) . . ?
C17 C16 H16 126.1 . . ?
C15 C16 H16 126.1 . . ?
C16 C17 C18 106.4(3) . . ?
C16 C17 C19 126.8(4) . . ?
C18 C17 C19 126.7(3) . . ?
N1 C18 C17 110.5(3) . . ?
N1 C18 H18 124.7 . . ?
C17 C18 H18 124.7 . . ?
C28 C19 C20 120.5(3) . . ?
C28 C19 C17 119.5(3) . . ?
C20 C19 C17 119.8(3) . . ?
C21 C20 C25 118.0(3) . . ?
C21 C20 C19 122.3(3) . . ?
C25 C20 C19 119.7(3) . . ?
C22 C21 C20 121.6(4) . . ?
C22 C21 H21 119.2 . . ?
C20 C21 H21 119.2 . . ?
C21 C22 C23 120.8(4) . . ?
C21 C22 H22 119.6 . . ?
C23 C22 H22 119.6 . . ?
C24 C23 C22 118.3(3) . . ?
C24 C23 C36 122.8(3) . . ?
C22 C23 C36 118.9(4) . . ?
C23 C24 C25 122.6(4) . . ?
C23 C24 H24 118.7 . . ?
C25 C24 H24 118.7 . . ?
C20 C25 C24 118.7(4) . . ?
C20 C25 C26 119.2(3) . . ?
C24 C25 C26 122.1(3) . . ?
C27 C26 C25 120.0(3) . . ?
C27 C26 C42 119.0(3) . . ?
C25 C26 C42 120.9(3) . . ?
C26 C27 C28 120.2(4) . . ?
C26 C27 C44 120.6(3) . . ?
C28 C27 C44 119.0(3) . . ?
C19 C28 C27 120.2(3) . . ?
C19 C28 C29 120.4(3) . . ?
C27 C28 C29 119.2(3) . . ?
C34 C29 C30 118.5(4) . . ?
C34 C29 C28 122.3(3) . . ?
C30 C29 C28 119.2(3) . . ?
C31 C30 C29 120.3(4) . . ?
C31 C30 H30 119.8 . . ?
C29 C30 H30 119.8 . . ?
C30 C31 C32 121.6(4) . . ?
C30 C31 H31 119.2 . . ?
C32 C31 H31 119.2 . . ?
C31 C32 C33 117.6(4) . . ?
C31 C32 C35 120.5(4) . . ?
C33 C32 C35 121.8(4) . . ?
C34 C33 C32 121.0(4) . . ?
C34 C33 H33 119.5 . . ?
C32 C33 H33 119.5 . . ?
C33 C34 C29 120.9(4) . . ?
C33 C34 H34 119.5 . . ?
C29 C34 H34 119.5 . . ?
C32 C35 H35A 109.5 . . ?
C32 C35 H35B 109.5 . . ?
H35A C35 H35B 109.5 . . ?
C32 C35 H35C 109.5 . . ?
H35A C35 H35C 109.5 . . ?
H35B C35 H35C 109.5 . . ?
C23 C36 H36A 109.5 . . ?
C23 C36 H36B 109.5 . . ?
H36A C36 H36B 109.5 . . ?
C23 C36 H36C 109.5 . . ?
H36A C36 H36C 109.5 . . ?
H36B C36 H36C 109.5 . . ?
C42 C37 C38 120.7(4) . . ?
C42 C37 H37 119.7 . . ?
C38 C37 H37 119.7 . . ?
C39 C38 C37 121.7(4) . . ?
C39 C38 H38 119.2 . . ?
C37 C38 H38 119.2 . . ?
C38 C39 C40 117.6(4) . . ?
C38 C39 C43 121.7(4) . . ?
C40 C39 C43 120.7(4) . . ?
C39 C40 C41 121.0(4) . . ?
C39 C40 H40 119.5 . . ?
C41 C40 H40 119.5 . . ?
C42 C41 C40 121.1(4) . . ?
C42 C41 H41 119.4 . . ?
C40 C41 H41 119.4 . . ?
C37 C42 C41 117.9(4) . . ?
C37 C42 C26 121.2(4) . . ?
C41 C42 C26 120.8(3) . . ?
C39 C43 H43A 109.5 . . ?
C39 C43 H43B 109.5 . . ?
H43A C43 H43B 109.5 . . ?
C39 C43 H43C 109.5 . . ?
H43A C43 H43C 109.5 . . ?
H43B C43 H43C 109.5 . . ?
C49 C44 C45 117.9(4) . . ?
C49 C44 C27 122.3(4) . . ?
C45 C44 C27 119.8(4) . . ?
C46 C45 C44 121.2(4) . . ?
C46 C45 H45 119.4 . . ?
C44 C45 H45 119.4 . . ?
C45 C46 C47 121.4(4) . . ?
C45 C46 H46 119.3 . . ?
C47 C46 H46 119.3 . . ?
C46 C47 C48 117.4(4) . . ?
C46 C47 C50 120.8(4) . . ?
C48 C47 C50 121.8(4) . . ?
C49 C48 C47 121.5(4) . . ?
C49 C48 H48 119.2 . . ?
C47 C48 H48 119.2 . . ?
C48 C49 C44 120.6(4) . . ?
C48 C49 H49 119.7 . . ?
C44 C49 H49 119.7 . . ?
C47 C50 H50A 109.5 . . ?
C47 C50 H50B 109.5 . . ?
H50A C50 H50B 109.5 . . ?
C47 C50 H50C 109.5 . . ?
H50A C50 H50C 109.5 . . ?
H50B C50 H50C 109.5 . . ?
C18 N1 C15 107.6(3) . . ?
C18 N1 B1 127.0(3) . . ?
C15 N1 B1 125.4(3) . . ?
C14 N2 C11 107.6(3) . . ?
C14 N2 B1 126.3(3) . . ?
C11 N2 B1 126.1(3) . . ?

loop_
_geom_bond_atom_site_label_1
_geom_bond_atom_site_label_2
_geom_bond_distance
_geom_bond_site_symmetry_2
_geom_bond_publ_flag
B1 F1 1.375(5) . ?
B1 F2 1.389(5) . ?
B1 N2 1.549(5) . ?
B1 N1 1.555(6) . ?
C1 C2 1.507(6) . ?
C1 H1A 0.9800 . ?
C1 H1B 0.9800 . ?
C1 H1C 0.9800 . ?
C2 C3 1.389(6) . ?
C2 C7 1.410(6) . ?
C3 C4 1.377(6) . ?
C3 H3 0.9500 . ?
C4 C5 1.384(6) . ?
C4 C9 1.514(6) . ?
C5 C6 1.392(6) . ?
C5 H5 0.9500 . ?
C6 C7 1.404(6) . ?
C6 C8 1.513(6) . ?
C7 C10 1.500(5) . ?
C8 H8A 0.9800 . ?
C8 H8B 0.9800 . ?
C8 H8C 0.9800 . ?
C9 H9A 0.9800 . ?
C9 H9B 0.9800 . ?
C9 H9C 0.9800 . ?
C10 C15 1.390(5) . ?
C10 C11 1.389(6) . ?
C11 N2 1.403(5) . ?
C11 C12 1.408(5) . ?
C12 C13 1.362(6) . ?
C12 H12 0.9500 . ?
C13 C14 1.400(6) . ?
C13 H13 0.9500 . ?
C14 N2 1.335(5) . ?
C14 H14 0.9500 . ?
C15 N1 1.393(5) . ?
C15 C16 1.412(5) . ?
C16 C17 1.379(5) . ?
C16 H16 0.9500 . ?
C17 C18 1.402(6) . ?
C17 C19 1.503(5) . ?
C18 N1 1.342(5) . ?
C18 H18 0.9500 . ?
C19 C28 1.376(6) . ?
C19 C20 1.423(5) . ?
C20 C21 1.415(6) . ?
C20 C25 1.423(5) . ?
C21 C22 1.366(5) . ?
C21 H21 0.9500 . ?
C22 C23 1.420(5) . ?
C22 H22 0.9500 . ?
C23 C24 1.365(6) . ?
C23 C36 1.506(5) . ?
C24 C25 1.414(5) . ?
C24 H24 0.9500 . ?
C25 C26 1.430(5) . ?
C26 C27 1.391(5) . ?
C26 C42 1.503(5) . ?
C27 C28 1.434(5) . ?
C27 C44 1.486(5) . ?
C28 C29 1.502(5) . ?
C29 C34 1.379(6) . ?
C29 C30 1.401(5) . ?
C30 C31 1.383(5) . ?
C30 H30 0.9500 . ?
C31 C32 1.384(6) . ?
C31 H31 0.9500 . ?
C32 C33 1.401(6) . ?
C32 C35 1.512(6) . ?
C33 C34 1.385(6) . ?
C33 H33 0.9500 . ?
C34 H34 0.9500 . ?
C35 H35A 0.9800 . ?
C35 H35B 0.9800 . ?
C35 H35C 0.9800 . ?
C36 H36A 0.9800 . ?
C36 H36B 0.9800 . ?
C36 H36C 0.9800 . ?
C37 C42 1.388(5) . ?
C37 C38 1.389(5) . ?
C37 H37 0.9500 . ?
C38 C39 1.383(6) . ?
C38 H38 0.9500 . ?
C39 C40 1.385(6) . ?
C39 C43 1.509(5) . ?
C40 C41 1.394(5) . ?
C40 H40 0.9500 . ?
C41 C42 1.384(6) . ?
C41 H41 0.9500 . ?
C43 H43A 0.9800 . ?
C43 H43B 0.9800 . ?
C43 H43C 0.9800 . ?
C44 C49 1.390(6) . ?
C44 C45 1.388(6) . ?
C45 C46 1.380(6) . ?
C45 H45 0.9500 . ?
C46 C47 1.385(6) . ?
C46 H46 0.9500 . ?
C47 C48 1.390(6) . ?
C47 C50 1.497(6) . ?
C48 C49 1.384(6) . ?
C48 H48 0.9500 . ?
C49 H49 0.9500 . ?
C50 H50A 0.9800 . ?
C50 H50B 0.9800 . ?
C50 H50C 0.9800 . ?

loop_
_geom_torsion_atom_site_label_1
_geom_torsion_atom_site_label_2
_geom_torsion_atom_site_label_3
_geom_torsion_atom_site_label_4
_geom_torsion
_geom_torsion_site_symmetry_1
_geom_torsion_site_symmetry_2
_geom_torsion_site_symmetry_3
_geom_torsion_site_symmetry_4
_geom_torsion_publ_flag
C7 C2 C3 C4 0.2(6) . . . . ?
C1 C2 C3 C4 178.9(4) . . . . ?
C2 C3 C4 C5 -1.6(6) . . . . ?
C2 C3 C4 C9 176.9(4) . . . . ?
C3 C4 C5 C6 1.3(6) . . . . ?
C9 C4 C5 C6 -177.1(4) . . . . ?
C4 C5 C6 C7 0.3(6) . . . . ?
C4 C5 C6 C8 179.0(4) . . . . ?
C5 C6 C7 C2 -1.7(5) . . . . ?
C8 C6 C7 C2 179.6(4) . . . . ?
C5 C6 C7 C10 177.5(3) . . . . ?
C8 C6 C7 C10 -1.2(5) . . . . ?
C3 C2 C7 C6 1.4(5) . . . . ?
C1 C2 C7 C6 -177.3(4) . . . . ?
C3 C2 C7 C10 -177.8(3) . . . . ?
C1 C2 C7 C10 3.5(6) . . . . ?
C6 C7 C10 C15 -106.7(4) . . . . ?
C2 C7 C10 C15 72.5(5) . . . . ?
C6 C7 C10 C11 76.2(5) . . . . ?
C2 C7 C10 C11 -104.5(4) . . . . ?
C15 C10 C11 N2 0.4(6) . . . . ?
C7 C10 C11 N2 177.4(3) . . . . ?
C15 C10 C11 C12 177.3(4) . . . . ?
C7 C10 C11 C12 -5.7(7) . . . . ?
C10 C11 C12 C13 -176.0(4) . . . . ?
N2 C11 C12 C13 1.2(4) . . . . ?
C11 C12 C13 C14 -1.6(5) . . . . ?
C12 C13 C14 N2 1.5(5) . . . . ?
C11 C10 C15 N1 3.6(6) . . . . ?
C7 C10 C15 N1 -173.4(3) . . . . ?
C11 C10 C15 C16 -178.5(4) . . . . ?
C7 C10 C15 C16 4.5(7) . . . . ?
C10 C15 C16 C17 -177.0(4) . . . . ?
N1 C15 C16 C17 1.1(4) . . . . ?
C15 C16 C17 C18 -0.1(4) . . . . ?
C15 C16 C17 C19 176.9(4) . . . . ?
C16 C17 C18 N1 -1.0(5) . . . . ?
C19 C17 C18 N1 -178.0(4) . . . . ?
C16 C17 C19 C28 -84.3(5) . . . . ?
C18 C17 C19 C28 92.1(5) . . . . ?
C16 C17 C19 C20 92.2(5) . . . . ?
C18 C17 C19 C20 -91.5(5) . . . . ?
C28 C19 C20 C21 -178.9(4) . . . . ?
C17 C19 C20 C21 4.7(5) . . . . ?
C28 C19 C20 C25 -0.2(5) . . . . ?
C17 C19 C20 C25 -176.6(3) . . . . ?
C25 C20 C21 C22 0.9(6) . . . . ?
C19 C20 C21 C22 179.6(4) . . . . ?
C20 C21 C22 C23 -1.5(6) . . . . ?
C21 C22 C23 C24 0.3(6) . . . . ?
C21 C22 C23 C36 178.4(4) . . . . ?
C22 C23 C24 C25 1.5(6) . . . . ?
C36 C23 C24 C25 -176.6(4) . . . . ?
C21 C20 C25 C24 0.8(5) . . . . ?
C19 C20 C25 C24 -177.9(3) . . . . ?
C21 C20 C25 C26 -179.4(3) . . . . ?
C19 C20 C25 C26 1.8(5) . . . . ?
C23 C24 C25 C20 -2.0(6) . . . . ?
C23 C24 C25 C26 178.2(4) . . . . ?
C20 C25 C26 C27 -2.2(5) . . . . ?
C24 C25 C26 C27 177.6(4) . . . . ?
C20 C25 C26 C42 177.0(3) . . . . ?
C24 C25 C26 C42 -3.2(5) . . . . ?
C25 C26 C27 C28 0.9(5) . . . . ?
C42 C26 C27 C28 -178.3(3) . . . . ?
C25 C26 C27 C44 176.0(3) . . . . ?
C42 C26 C27 C44 -3.2(5) . . . . ?
C20 C19 C28 C27 -1.1(5) . . . . ?
C17 C19 C28 C27 175.3(3) . . . . ?
C20 C19 C28 C29 -177.1(3) . . . . ?
C17 C19 C28 C29 -0.6(5) . . . . ?
C26 C27 C28 C19 0.8(6) . . . . ?
C44 C27 C28 C19 -174.4(3) . . . . ?
C26 C27 C28 C29 176.8(3) . . . . ?
C44 C27 C28 C29 1.6(5) . . . . ?
C19 C28 C29 C34 -68.1(5) . . . . ?
C27 C28 C29 C34 115.9(4) . . . . ?
C19 C28 C29 C30 110.2(4) . . . . ?
C27 C28 C29 C30 -65.8(5) . . . . ?
C34 C29 C30 C31 0.6(6) . . . . ?
C28 C29 C30 C31 -177.8(4) . . . . ?
C29 C30 C31 C32 0.3(6) . . . . ?
C30 C31 C32 C33 -1.8(6) . . . . ?
C30 C31 C32 C35 178.5(4) . . . . ?
C31 C32 C33 C34 2.4(6) . . . . ?
C35 C32 C33 C34 -177.9(4) . . . . ?
C32 C33 C34 C29 -1.5(6) . . . . ?
C30 C29 C34 C33 0.0(6) . . . . ?
C28 C29 C34 C33 178.4(4) . . . . ?
C42 C37 C38 C39 0.1(6) . . . . ?
C37 C38 C39 C40 0.2(6) . . . . ?
C37 C38 C39 C43 -179.9(4) . . . . ?
C38 C39 C40 C41 -0.2(6) . . . . ?
C43 C39 C40 C41 180.0(4) . . . . ?
C39 C40 C41 C42 -0.1(6) . . . . ?
C38 C37 C42 C41 -0.4(6) . . . . ?
C38 C37 C42 C26 176.1(3) . . . . ?
C40 C41 C42 C37 0.4(6) . . . . ?
C40 C41 C42 C26 -176.1(3) . . . . ?
C27 C26 C42 C37 -60.3(5) . . . . ?
C25 C26 C42 C37 120.5(4) . . . . ?
C27 C26 C42 C41 116.1(4) . . . . ?
C25 C26 C42 C41 -63.1(5) . . . . ?
C26 C27 C44 C49 120.8(4) . . . . ?
C28 C27 C44 C49 -64.1(5) . . . . ?
C26 C27 C44 C45 -61.8(5) . . . . ?
C28 C27 C44 C45 113.3(4) . . . . ?
C49 C44 C45 C46 1.4(6) . . . . ?
C27 C44 C45 C46 -176.1(3) . . . . ?
C44 C45 C46 C47 -0.6(6) . . . . ?
C45 C46 C47 C48 -0.9(6) . . . . ?
C45 C46 C47 C50 177.9(4) . . . . ?
C46 C47 C48 C49 1.5(6) . . . . ?
C50 C47 C48 C49 -177.2(4) . . . . ?
C47 C48 C49 C44 -0.7(6) . . . . ?
C45 C44 C49 C48 -0.8(6) . . . . ?
C27 C44 C49 C48 176.7(3) . . . . ?
C17 C18 N1 C15 1.7(4) . . . . ?
C17 C18 N1 B1 -177.6(4) . . . . ?
C10 C15 N1 C18 176.6(4) . . . . ?
C16 C15 N1 C18 -1.8(4) . . . . ?
C10 C15 N1 B1 -4.0(6) . . . . ?
C16 C15 N1 B1 177.6(4) . . . . ?
F1 B1 N1 C18 -60.1(5) . . . . ?
F2 B1 N1 C18 61.4(5) . . . . ?
N2 B1 N1 C18 179.8(4) . . . . ?
F1 B1 N1 C15 120.7(4) . . . . ?
F2 B1 N1 C15 -117.9(4) . . . . ?
N2 B1 N1 C15 0.5(5) . . . . ?
C13 C14 N2 C11 -0.7(5) . . . . ?
C13 C14 N2 B1 -179.1(4) . . . . ?
C10 C11 N2 C14 177.3(4) . . . . ?
C12 C11 N2 C14 -0.3(4) . . . . ?
C10 C11 N2 B1 -4.3(6) . . . . ?
C12 C11 N2 B1 178.1(4) . . . . ?
F1 B1 N2 C14 61.1(5) . . . . ?
F2 B1 N2 C14 -60.2(5) . . . . ?
N1 B1 N2 C14 -178.3(4) . . . . ?
F1 B1 N2 C11 -116.9(4) . . . . ?
F2 B1 N2 C11 121.7(4) . . . . ?
N1 B1 N2 C11 3.6(5) . . . . ?
